data_2239494
loop_
_publ_author_name
'Ghichi, Nadir'
'Benaouida, Mohamed Amine'
'Benosmane, Ali'
'Benboudiaf, Ali'
'Merazig, Hocine'

_publ_section_title
;
 (<i>E</i>)-4-Chloro-2-{[4-(dimethylamino)benzylidene]amino}phenol
;
_journal_coeditor_code XU5785
_journal_issue 5
_journal_name_full 'Acta Crystallographica Section E'
_journal_page_first o603
_journal_paper_doi 10.1107/S1600536814008873
_journal_volume 70
_journal_year 2014
_chemical_formula_iupac 'C15 H15 Cl N2 O'
_chemical_formula_moiety 'C15 H15 Cl N2 O'
_chemical_formula_structural 'C15 H15 Cl N2 O'
_chemical_formula_sum 'C15 H15 Cl N2 O'
_chemical_formula_weight 274.74
_chemical_name_systematic
;
(<i>E</i>)-4-Chloro-2-{[4-(dimethylamino)benzylidene]amino}phenol
;
_space_group_IT_number 61
_symmetry_cell_setting orthorhombic
_symmetry_space_group_name_Hall '-P 2ac 2ab'
_symmetry_space_group_name_H-M 'P b c a'
_atom_sites_solution_hydrogens geom
_atom_sites_solution_primary direct
_atom_sites_solution_secondary difmap
_audit_creation_method 'WinGX routine CIF_UPDATE'
_cell_angle_alpha 90
_cell_angle_beta 90
_cell_angle_gamma 90
_cell_formula_units_Z 8
_cell_length_a 7.411(5)
_cell_length_b 12.314(5)
_cell_length_c 29.684(5)
_cell_measurement_temperature 293
_cell_volume 2709(2)
_computing_cell_refinement 'SAINT (Bruker, 2007)'
_computing_data_collection 'APEX2 (Bruker, 2007)'
_computing_data_reduction 'SAINT (Bruker, 2007)'
_computing_molecular_graphics 'ORTEP-3 for Windows (Farrugia, 2012)'
_computing_publication_material 'WinGX (Farrugia, 2012)'
_computing_structure_refinement 'SHELXL97 (Sheldrick, 2008)'
_computing_structure_solution 'SHELXS97 (Sheldrick, 2008)'
_diffrn_ambient_temperature 293
_diffrn_measured_fraction_theta_full 0.976
_diffrn_measured_fraction_theta_max 0.976
_diffrn_measurement_device_type 'Bruker APEXII CCD'
_diffrn_measurement_method 'phi and omega scans'
_diffrn_radiation_monochromator graphite
_diffrn_radiation_source 'sealed tube'
_diffrn_radiation_type MoK\a
_diffrn_radiation_wavelength 0.71073
_diffrn_reflns_av_R_equivalents 0.0276
_diffrn_reflns_av_sigmaI/netI 0.0221
_diffrn_reflns_limit_h_max 8
_diffrn_reflns_limit_h_min -8
_diffrn_reflns_limit_k_max 14
_diffrn_reflns_limit_k_min -13
_diffrn_reflns_limit_l_max 35
_diffrn_reflns_limit_l_min -33
_diffrn_reflns_number 14319
_diffrn_reflns_theta_full 25.06
_diffrn_reflns_theta_max 25.06
_diffrn_reflns_theta_min 3.07
_exptl_absorpt_coefficient_mu 0.275
_exptl_absorpt_correction_type none
_exptl_crystal_colour yellow
_exptl_crystal_density_diffrn 1.347
_exptl_crystal_density_method 'not measured'
_exptl_crystal_description block
_exptl_crystal_F_000 1152
_exptl_crystal_size_max 0.03
_exptl_crystal_size_mid 0.02
_exptl_crystal_size_min 0.01
_refine_diff_density_max 0.199
_refine_diff_density_min -0.197
_refine_ls_extinction_method none
_refine_ls_goodness_of_fit_ref 1.097
_refine_ls_hydrogen_treatment constr
_refine_ls_matrix_type full
_refine_ls_number_parameters 172
_refine_ls_number_reflns 2346
_refine_ls_number_restraints 0
_refine_ls_restrained_S_all 1.097
_refine_ls_R_factor_all 0.0565
_refine_ls_R_factor_gt 0.0425
_refine_ls_shift/su_max 0.001
_refine_ls_shift/su_mean 0.000
_refine_ls_structure_factor_coef Fsqd
_refine_ls_weighting_details 'calc w=1/[\s^2^(Fo^2^)+(0.0321P)^2^+1.9647P] where P=(Fo^2^+2Fc^2^)/3'
_refine_ls_weighting_scheme calc
_refine_ls_wR_factor_gt 0.0960
_refine_ls_wR_factor_ref 0.1024
_reflns_number_gt 1895
_reflns_number_total 2346
_reflns_threshold_expression I>2\s(I)
_cod_data_source_file xu5785sup1.cif
_cod_data_source_block I
_cod_database_code 2239494
_cod_database_fobs_code 2239494

loop_
_symmetry_equiv_pos_site_id
_symmetry_equiv_pos_as_xyz
1 x,y,z
2 1/2-x,-y,1/2+z
3 1/2+x,1/2-y,-z
4 -x,1/2+y,1/2-z
5 -x,-y,-z
6 1/2+x,y,1/2-z
7 1/2-x,1/2+y,z
8 x,1/2-y,1/2+z

loop_
_atom_site_aniso_label
_atom_site_aniso_U_11
_atom_site_aniso_U_22
_atom_site_aniso_U_33
_atom_site_aniso_U_12
_atom_site_aniso_U_13
_atom_site_aniso_U_23
Cl01 0.0648(4) 0.0729(5) 0.0366(3) 0.0025(4) 0.0062(3) -0.0031(3)
O002 0.0736(13) 0.0446(10) 0.0522(10) 0.0160(9) -0.0035(9) 0.0047(8)
N1 0.0422(11) 0.0344(10) 0.0337(9) -0.0028(9) -0.0004(8) 0.0040(8)
N2 0.0689(15) 0.0490(12) 0.0285(9) -0.0023(11) 0.0040(10) -0.0006(9)
C1 0.0608(17) 0.0469(14) 0.0504(14) 0.0015(13) -0.0106(13) 0.0188(12)
C2 0.0555(16) 0.0617(16) 0.0351(12) -0.0045(14) -0.0066(11) 0.0156(12)
C3 0.0366(12) 0.0506(14) 0.0330(11) -0.0062(11) -0.0021(10) 0.0026(10)
C4 0.0390(13) 0.0384(12) 0.0357(11) -0.0042(10) -0.0017(10) 0.0077(10)
C5 0.0324(11) 0.0345(11) 0.0340(11) -0.0054(10) -0.0033(9) 0.0059(9)
C6 0.0397(13) 0.0415(13) 0.0432(13) 0.0000(11) -0.0065(11) 0.0053(11)
C7 0.0362(12) 0.0368(12) 0.0328(11) -0.0023(10) 0.0025(10) -0.0003(9)
C8 0.0335(12) 0.0328(11) 0.0315(11) -0.0023(10) 0.0001(9) 0.0001(9)
C9 0.0445(14) 0.0431(13) 0.0335(11) 0.0100(11) 0.0058(10) -0.0018(10)
C10 0.0485(14) 0.0392(13) 0.0350(11) 0.0100(11) -0.0009(10) 0.0035(10)
C11 0.0392(13) 0.0359(12) 0.0303(11) -0.0084(10) -0.0005(9) -0.0024(9)
C12 0.0437(13) 0.0360(12) 0.0356(11) -0.0011(11) 0.0060(10) -0.0084(10)
C13 0.0408(13) 0.0287(11) 0.0398(12) -0.0003(10) -0.0008(10) 0.0006(9)
C14 0.084(2) 0.0552(16) 0.0359(13) -0.0045(15) -0.0009(13) 0.0107(11)
C15 0.0613(17) 0.0677(17) 0.0335(12) -0.0105(14) 0.0077(12) -0.0066(12)

loop_
_atom_site_type_symbol
_atom_site_label
_atom_site_fract_x
_atom_site_fract_y
_atom_site_fract_z
_atom_site_U_iso_or_equiv
_atom_site_thermal_displace_type
_atom_site_calc_flag
_atom_site_refinement_flags
_atom_site_occupancy
Cl Cl01 0.50194(10) 0.14231(6) 0.23931(2) 0.0581(2) Uani . . 1.000
O O002 0.7854(3) -0.17647(13) 0.11151(6) 0.0568(6) Uani . . 1.000
N N1 0.6988(2) 0.01773(14) 0.07922(6) 0.0368(6) Uani . . 1.000
N N2 0.7096(3) 0.22034(16) -0.12244(6) 0.0488(7) Uani . . 1.000
C C1 0.7045(4) -0.1285(2) 0.18620(8) 0.0527(9) Uani . . 1.000
C C2 0.6370(4) -0.0540(2) 0.21635(8) 0.0508(9) Uani . . 1.000
C C3 0.5870(3) 0.04721(19) 0.20103(7) 0.0401(7) Uani . . 1.000
C C4 0.6031(3) 0.07596(18) 0.15641(7) 0.0377(7) Uani . . 1.000
C C5 0.6693(3) 0.00046(17) 0.12564(7) 0.0336(6) Uani . . 1.000
C C6 0.7202(3) -0.10202(19) 0.14121(7) 0.0415(8) Uani . . 1.000
C C7 0.6153(3) 0.09407(18) 0.05884(7) 0.0353(7) Uani . . 1.000
C C8 0.6406(3) 0.12185(17) 0.01192(7) 0.0326(7) Uani . . 1.000
C C9 0.5587(3) 0.21453(18) -0.00490(7) 0.0404(7) Uani . . 1.000
C C10 0.5801(3) 0.24837(19) -0.04866(7) 0.0409(7) Uani . . 1.000
C C11 0.6858(3) 0.18775(17) -0.07873(7) 0.0351(7) Uani . . 1.000
C C12 0.7676(3) 0.09286(18) -0.06181(7) 0.0384(7) Uani . . 1.000
C C13 0.7462(3) 0.06157(17) -0.01784(7) 0.0364(7) Uani . . 1.000
C C14 0.6269(4) 0.3194(2) -0.13863(8) 0.0584(10) Uani . . 1.000
C C15 0.7819(4) 0.1475(2) -0.15601(7) 0.0542(9) Uani . . 1.000
H H1 0.73970 -0.19690 0.19620 0.0630 Uiso calc R 1.000
H H02 0.78730 -0.15000 0.08620 0.0850 Uiso calc R 1.000
H H2 0.62520 -0.07170 0.24670 0.0610 Uiso calc R 1.000
H H4 0.57000 0.14510 0.14690 0.0450 Uiso calc R 1.000
H H7 0.53250 0.13460 0.07530 0.0420 Uiso calc R 1.000
H H9 0.48630 0.25550 0.01420 0.0480 Uiso calc R 1.000
H H10 0.52420 0.31180 -0.05840 0.0490 Uiso calc R 1.000
H H12 0.83780 0.05050 -0.08090 0.0460 Uiso calc R 1.000
H H13 0.80310 -0.00110 -0.00770 0.0440 Uiso calc R 1.000
H H14A 0.65710 0.32970 -0.16980 0.0870 Uiso calc R 1.000
H H14B 0.67050 0.37980 -0.12130 0.0870 Uiso calc R 1.000
H H14C 0.49830 0.31420 -0.13550 0.0870 Uiso calc R 1.000
H H15A 0.78840 0.18430 -0.18450 0.0810 Uiso calc R 1.000
H H15B 0.70480 0.08520 -0.15870 0.0810 Uiso calc R 1.000
H H15C 0.90060 0.12460 -0.14720 0.0810 Uiso calc R 1.000

loop_
_atom_type_symbol
_atom_type_description
_atom_type_scat_dispersion_real
_atom_type_scat_dispersion_imag
_atom_type_scat_source
O O 0.0106 0.0060 'International Tables Vol C Tables 4.2.6.8 and 6.1.1.4'
N N 0.0061 0.0033 'International Tables Vol C Tables 4.2.6.8 and 6.1.1.4'
Cl Cl 0.1484 0.1585 'International Tables Vol C Tables 4.2.6.8 and 6.1.1.4'
H H 0.0000 0.0000 'International Tables Vol C Tables 4.2.6.8 and 6.1.1.4'
C C 0.0033 0.0016 'International Tables Vol C Tables 4.2.6.8 and 6.1.1.4'

loop_
_geom_angle_atom_site_label_1
_geom_angle_atom_site_label_2
_geom_angle_atom_site_label_3
_geom_angle
_geom_angle_publ_flag
C6 O002 H02 109.00 no
C5 N1 C7 119.88(18) .
C11 N2 C14 120.47(19) .
C14 N2 C15 116.85(18) .
C11 N2 C15 121.31(19) .
C2 C1 C6 120.2(2) no
C1 C2 C3 119.1(2) no
Cl01 C3 C4 118.96(18) .
C2 C3 C4 121.8(2) no
Cl01 C3 C2 119.23(17) .
C3 C4 C5 119.3(2) no
N1 C5 C4 126.47(19) .
N1 C5 C6 114.69(18) .
C4 C5 C6 118.79(19) no
O002 C6 C5 119.38(19) .
C1 C6 C5 120.8(2) no
O002 C6 C1 119.9(2) .
N1 C7 C8 124.6(2) .
C7 C8 C13 123.85(19) no
C9 C8 C13 117.13(19) no
C7 C8 C9 119.01(19) no
C8 C9 C10 122.7(2) no
C9 C10 C11 120.3(2) no
N2 C11 C10 121.3(2) .
N2 C11 C12 121.7(2) .
C10 C11 C12 117.05(19) no
C11 C12 C13 121.5(2) no
C8 C13 C12 121.3(2) no
C2 C1 H1 120.00 no
C6 C1 H1 120.00 no
C1 C2 H2 120.00 no
C3 C2 H2 120.00 no
C3 C4 H4 120.00 no
C5 C4 H4 120.00 no
N1 C7 H7 118.00 no
C8 C7 H7 118.00 no
C8 C9 H9 119.00 no
C10 C9 H9 119.00 no
C9 C10 H10 120.00 no
C11 C10 H10 120.00 no
C11 C12 H12 119.00 no
C13 C12 H12 119.00 no
C8 C13 H13 119.00 no
C12 C13 H13 119.00 no
N2 C14 H14A 109.00 no
N2 C14 H14B 109.00 no
N2 C14 H14C 109.00 no
H14A C14 H14B 110.00 no
H14A C14 H14C 109.00 no
H14B C14 H14C 110.00 no
N2 C15 H15A 109.00 no
N2 C15 H15B 109.00 no
N2 C15 H15C 110.00 no
H15A C15 H15B 109.00 no
H15A C15 H15C 109.00 no
H15B C15 H15C 109.00 no

loop_
_geom_bond_atom_site_label_1
_geom_bond_atom_site_label_2
_geom_bond_distance
_geom_bond_publ_flag
Cl01 C3 1.749(3) .
O002 C6 1.361(3) .
O002 H02 0.8200 no
N1 C7 1.278(3) .
N1 C5 1.411(3) .
N2 C11 1.370(3) .
N2 C15 1.444(3) .
N2 C14 1.447(3) .
C1 C6 1.380(3) no
C1 C2 1.376(4) no
C2 C3 1.378(4) no
C3 C4 1.376(3) no
C4 C5 1.393(3) no
C5 C6 1.396(3) no
C7 C8 1.446(3) no
C8 C13 1.394(3) no
C8 C9 1.386(3) no
C9 C10 1.373(3) no
C10 C11 1.403(3) no
C11 C12 1.409(3) no
C12 C13 1.370(3) no
C1 H1 0.9300 no
C2 H2 0.9300 no
C4 H4 0.9300 no
C7 H7 0.9300 no
C9 H9 0.9300 no
C10 H10 0.9300 no
C12 H12 0.9300 no
C13 H13 0.9300 no
C14 H14A 0.9600 no
C14 H14B 0.9600 no
C14 H14C 0.9600 no
C15 H15A 0.9600 no
C15 H15B 0.9600 no
C15 H15C 0.9600 no

loop_
_geom_contact_atom_site_label_1
_geom_contact_atom_site_label_2
_geom_contact_distance
_geom_contact_site_symmetry_2
_geom_contact_publ_flag
Cl01 H15A 3.1200 3_455 no
Cl01 H1 3.0400 7_655 no
Cl01 H14A 2.9500 8_555 no
O002 N1 2.655(3) . no
O002 C10 3.406(4) 5_655 no
O002 C7 3.312(4) 7_645 no
O002 H14C 2.7900 5_655 no
O002 H15C 2.6400 5_755 no
O002 H4 2.6600 7_645 no
O002 H7 2.9000 7_645 no
N1 O002 2.655(3) . no
N1 H02 2.1800 . no
N1 H13 2.7000 . no
C7 C13 3.512(4) 5_655 no
C7 O002 3.312(4) 7_655 no
C10 O002 3.406(4) 5_655 no
C13 C7 3.512(4) 5_655 no
C2 H15B 3.0800 5_655 no
C3 H15B 2.9900 5_655 no
C4 H15B 3.0200 5_655 no
C4 H7 2.5700 . no
C6 H15C 2.8300 5_755 no
C6 H14C 3.0800 5_655 no
C7 H4 2.7100 . no
C8 H9 3.0700 3_555 no
C10 H14B 2.7800 . no
C10 H14C 2.7700 . no
C11 H9 3.0200 3_555 no
C12 H15B 2.9200 . no
C12 H9 2.8500 3_555 no
C12 H15C 2.7500 . no
C13 H9 2.8700 3_555 no
C14 H10 2.5000 . no
C15 H12 2.5600 . no
H1 Cl01 3.0400 7_645 no
H02 N1 2.1800 . no
H2 H15A 2.5500 2_655 no
H4 C7 2.7100 . no
H4 H7 2.1500 . no
H4 O002 2.6600 7_655 no
H7 C4 2.5700 . no
H7 H4 2.1500 . no
H7 H9 2.3700 . no
H7 O002 2.9000 7_655 no
H9 H7 2.3700 . no
H9 C8 3.0700 3_455 no
H9 C11 3.0200 3_455 no
H9 C12 2.8500 3_455 no
H9 C13 2.8700 3_455 no
H10 C14 2.5000 . no
H10 H14B 2.3200 . no
H10 H14C 2.3000 . no
H12 C15 2.5600 . no
H12 H15B 2.5500 . no
H12 H15C 2.2200 . no
H12 H14B 2.4200 7_645 no
H13 N1 2.7000 . no
H14A H15A 2.0800 . no
H14A Cl01 2.9500 8_554 no
H14B C10 2.7800 . no
H14B H10 2.3200 . no
H14B H12 2.4200 7_655 no
H14C C10 2.7700 . no
H14C H10 2.3000 . no
H14C O002 2.7900 5_655 no
H14C C6 3.0800 5_655 no
H15A H14A 2.0800 . no
H15A H2 2.5500 2_654 no
H15A Cl01 3.1200 3_555 no
H15B C12 2.9200 . no
H15B H12 2.5500 . no
H15B C2 3.0800 5_655 no
H15B C3 2.9900 5_655 no
H15B C4 3.0200 5_655 no
H15C C12 2.7500 . no
H15C H12 2.2200 . no
H15C O002 2.6400 5_755 no
H15C C6 2.8300 5_755 no

loop_
_geom_hbond_atom_site_label_D
_geom_hbond_atom_site_label_H
_geom_hbond_atom_site_label_A
_geom_hbond_site_symmetry_A
_geom_hbond_distance_DH
_geom_hbond_distance_HA
_geom_hbond_distance_DA
_geom_hbond_angle_DHA
C9 H9 Cg2 3_455 0.93 2.70 3.533(3) 150
C15 H15B Cg1 5_655 0.96 2.76 3.581(4) 142

loop_
_geom_torsion_atom_site_label_1
_geom_torsion_atom_site_label_2
_geom_torsion_atom_site_label_3
_geom_torsion_atom_site_label_4
_geom_torsion
_geom_torsion_publ_flag
C7 N1 C5 C4 -21.8(3) no
C7 N1 C5 C6 161.0(2) no
C5 N1 C7 C8 177.4(2) no
C14 N2 C11 C10 0.6(3) no
C14 N2 C11 C12 -178.7(2) no
C15 N2 C11 C10 -165.6(2) no
C15 N2 C11 C12 15.1(3) no
C6 C1 C2 C3 -0.5(4) no
C2 C1 C6 O002 -179.4(2) no
C2 C1 C6 C5 0.4(4) no
C1 C2 C3 Cl01 -179.8(2) no
C1 C2 C3 C4 -0.2(4) no
Cl01 C3 C4 C5 -179.48(17) no
C2 C3 C4 C5 0.9(4) no
C3 C4 C5 N1 -178.1(2) no
C3 C4 C5 C6 -1.0(3) no
N1 C5 C6 O002 -2.4(3) no
N1 C5 C6 C1 177.8(2) no
C4 C5 C6 O002 -179.9(2) no
C4 C5 C6 C1 0.3(3) no
N1 C7 C8 C9 -172.2(2) no
N1 C7 C8 C13 6.7(4) no
C7 C8 C9 C10 178.1(2) no
C13 C8 C9 C10 -0.9(3) no
C7 C8 C13 C12 -178.9(2) no
C9 C8 C13 C12 -0.1(3) no
C8 C9 C10 C11 1.1(3) no
C9 C10 C11 N2 -179.7(2) no
C9 C10 C11 C12 -0.4(3) no
N2 C11 C12 C13 178.8(2) no
C10 C11 C12 C13 -0.5(3) no
C11 C12 C13 C8 0.8(3) no
